data_1531820
loop_
_publ_author_name
'Morozkin, A.V.'
'Welter, R.'

_publ_section_title
;
 Phase equilibria in the Gd - Sc - Si and Tb - Sc - Si systems at 1100 K
;
_journal_name_full 'Journal of Alloys Compd.'
_journal_page_first 202
_journal_page_last 205
_journal_volume 336
_journal_year 2002
_chemical_formula_sum 'Sc0.6 Si Tb0.4'
_chemical_name_systematic '(Tb0.4 Sc0.6) Si'
_space_group_IT_number 63
_symmetry_space_group_name_Hall '-C 2c 2'
_symmetry_space_group_name_H-M 'C m c m'
_cell_angle_alpha 90
_cell_angle_beta 90
_cell_angle_gamma 90
_cell_formula_units_Z 4
_cell_length_a 4.156
_cell_length_b 10.275
_cell_length_c 3.761
_cell_volume 160.606
_citation_journal_id_ASTM JALCEU
_cod_data_source_file Morozkin_JALCEU_2002_440.cif
_cod_data_source_block Sc0.6Si1Tb0.4
_cod_original_cell_volume 160.6056
_cod_original_formula_sum 'Sc0.6 Si1 Tb0.4'
_cod_database_code 1531820

loop_
_symmetry_equiv_pos_as_xyz
x,y,z
-x,-y,z+1/2
x,-y,-z
-x,y,-z+1/2
-x,-y,-z
x,y,-z-1/2
-x,y,z
x,-y,z-1/2
x+1/2,y+1/2,z
-x+1/2,-y+1/2,z+1/2
x+1/2,-y+1/2,-z
-x+1/2,y+1/2,-z+1/2
-x+1/2,-y+1/2,-z
x+1/2,y+1/2,-z-1/2
-x+1/2,y+1/2,z
x+1/2,-y+1/2,z-1/2

loop_
_atom_site_label
_atom_site_type_symbol
_atom_site_fract_x
_atom_site_fract_y
_atom_site_fract_z
_atom_site_occupancy
_atom_site_U_iso_or_equiv
Si1 Si 0 0.4217 0.25 1 0.0
Tb1 Tb 0 0.14136 0.25 0.4 0.0
Sc1 Sc 0 0.14136 0.25 0.6 0.0
